data_1000397
loop_
_publ_author_name
'Fompeyrine, J'
'Nazabal, V'
'Darriet, J'
'Courbion, G'

_publ_section_title
;
Ba5 Cu4 F17 Cl: a new copper chlorofluoride with chains structure.
Structural and magnetic properties
;
_journal_coden_ASTM EJSCE5
_journal_name_full
;
European Journal of Solid State Inorganic Chemistry
;
_journal_page_first 977
_journal_page_last 995
_journal_volume 32
_journal_year 1995
_chemical_formula_structural 'Ba5 Cu4 F17 Cl'
_chemical_formula_sum 'Ba5 Cl Cu4 F17'
_chemical_name_systematic 'Barium copper fluoride chloride (5/4/17/1)'
_space_group_IT_number 189
_symmetry_cell_setting hexagonal
_symmetry_Int_Tables_number 189
_symmetry_space_group_name_Hall 'P -6 -2'
_symmetry_space_group_name_H-M 'P -6 2 m'
_cell_angle_alpha 90
_cell_angle_beta 90
_cell_angle_gamma 120
_cell_formula_units_Z 3
_cell_length_a 10.731(1)
_cell_length_b 10.731(1)
_cell_length_c 12.803(2)
_cell_volume 1276.8
_refine_ls_R_factor_all 0.034
_cod_database_code 1000397

loop_
_symmetry_equiv_pos_as_xyz
x,y,z
-y,x-y,z
y-x,-x,z
x,y,-z
-y,x-y,-z
y-x,-x,-z
y,x,z
x-y,-y,z
-x,y-x,z
y,x,-z
x-y,-y,-z
-x,y-x,-z

loop_
_atom_site_aniso_label
_atom_site_aniso_U_11
_atom_site_aniso_U_12
_atom_site_aniso_U_13
_atom_site_aniso_U_22
_atom_site_aniso_U_23
_atom_site_aniso_U_33
Ba1 0.0084(2) 0.0044(1) 0. 0.0087(3) 0. 0.0115(3)
Ba2 0.0098(2) 0.0049(1) 0. 0.0098(2) 0. 0.0076(2)
Ba3 0.0104(2) 0.0046(1) -0.0017(1) 0.0091(2) 0. 0.0110(2)
Ba4 0.0109(2) 0.0054(1) 0. 0.0109(2) 0. 0.0064(3)
Cu1 0.0131(5) 0.0120(4) 0. 0.0238(8) 0. 0.0058(6)
Cu2 0.0158(5) 0.0045(3) 0. 0.0090(6) 0. 0.0071(6)
Cu3 0.0088(3) 0.0040(2) 0.0007(3) 0.0079(4) 0. 0.0088(4)
Cl1 0.0129(14) 0.0064(7) 0. 0.0129(14) 0. 0.0421(34)
Cl2 0.0169(10) 0.0084(5) 0. 0.0169(10) 0. 0.0183(16)
F1 0.0202(20) 0.0083(17) 0.0003(14) 0.0130(17) -0.0017(14) 0.0162(15)
F2 0.0119(16) 0.0057(15) 0.0003(13) 0.0130(17) 0.0018(14) 0.0132(15)
F3 0.0118(25) 0.0015(20) 0. 0.0107(25) 0. 0.0184(24)
F4 0.0207(20) 0.0160(18) 0.0036(18) 0.0321(36) 0. 0.0088(21)
F5 0.0208(20) 0.0105(14) -0.0012(18) 0.0210(29) 0. 0.0059(19)
F6 0.0135(25) 0.0115(22) 0. 0.0150(25) 0. 0.0119(20)
F7 0.0160(28) 0.0098(23) 0. 0.0196(45) 0. 0.0221(41)

loop_
_atom_site_label
_atom_site_type_symbol
_atom_site_symmetry_multiplicity
_atom_site_Wyckoff_symbol
_atom_site_fract_x
_atom_site_fract_y
_atom_site_fract_z
_atom_site_occupancy
_atom_site_attached_hydrogens
_atom_site_calc_flag
Ba1 Ba2+ 3 f 0.7571(7) 0. 0. 1. 0 d
Ba2 Ba2+ 4 h 0.3333 0.6667 0.1623(1) 1. 0 d
Ba3 Ba2+ 6 i 0.2690(5) 0. 0.6928(1) 1. 0 d
Ba4 Ba2+ 2 d 0.3333 0.6667 0.5 1. 0 d
Cu1 Cu2+ 3 f 0.4238(2) 0. 0. 1. 0 d
Cu2 Cu2+ 3 g 0.7582(2) 0. 0.5 1. 0 d
Cu3 Cu2+ 6 i 0.5969(1) 0. 0.2648(1) 1. 0 d
Cl1 Cl1- 1 b 0. 0. 0.5 1. 0 d
Cl2 Cl1- 2 e 0. 0. 0.8345(3) 1. 0 d
F1 F1- 12 l 0.5726(6) 0.1449(5) 0.3358(5) 1. 0 d
F2 F1- 12 l 0.7589(5) 0.1460(5) 0.1884(3) 1. 0 d
F3 F1- 6 k 0.6322(7) 0.7959(7) 0.5 1. 0 d
F4 F1- 6 i 0.4322(6) 0. 0.1490(5) 1. 0 d
F5 F1- 6 i 0.7708(6) 0. 0.3557(5) 1. 0 d
F6 F1- 6 j 0.5309(6) 0.3686(6) 0. 1. 0 d
F7 F1- 3 f 0.2459(9) 0. 0. 1. 0 d

loop_
_atom_type_symbol
_atom_type_oxidation_number
Ba2+ 2.000
Cu2+ 2.000
Cl1- -1.000
F1- -1.000
